data_4116910
loop_
_publ_author_name
'Joulia Larionova'
'Rodolphe Cl\'erac'
'Joaquin Sanchiz'
'Olivier Kahn'
'St\'ephane Golhen'
'Lahc\`ene Ouahab'

_publ_section_title
;
 Ferromagnetic Ordering, Anisotropy, and Spin Reorientation for the
 Cyano-Bridged Bimetallic Compound Mn2(H2O)5Mo(CN)7.4H2O (\a Phase)
;
_journal_name_full 'Journal of the American Chemical Society'
_journal_page_first 13088
_journal_page_last 13095
_journal_paper_doi 10.1021/ja9739953
_journal_volume 120
_journal_year 1998
_chemical_formula_structural Mn2(H2O)5Mo(CN)7,4H2O
_chemical_formula_sum 'C7 H18 Mn2 Mo N7 O9'
_chemical_formula_weight 550.10
_chemical_name_systematic
; 
 ? 
;
_space_group_IT_number 14
_symmetry_cell_setting monoclinic
_symmetry_space_group_name_Hall '-P 2ybc'
_symmetry_space_group_name_H-M 'P 1 21/c 1'
_atom_sites_solution_hydrogens geom
_atom_sites_solution_primary direct
_atom_sites_solution_secondary difmap
_audit_creation_method SHELXL
_cell_angle_alpha 90.00
_cell_angle_beta 104.29(2)
_cell_angle_gamma 90.00
_cell_formula_units_Z 4
_cell_length_a 7.951(5)
_cell_length_b 16.819(3)
_cell_length_c 15.189(6)
_cell_measurement_reflns_used 25
_cell_measurement_temperature 293(2)
_cell_measurement_theta_max 12.542
_cell_measurement_theta_min 5.032
_cell_volume 1968.3(15)
_computing_cell_refinement 'Nonius CAD4'
_computing_data_collection 'Nonius CAD4'
_computing_data_reduction MolEN
_computing_molecular_graphics ORTEP
_computing_structure_refinement 'SHELXL-93 (Sheldrick, 1993)'
_computing_structure_solution 'SHELXS-86 (Sheldrick, 1990)'
_diffrn_ambient_temperature 293(2)
_diffrn_measurement_device 'Enraf-Nonius CAD4'
_diffrn_measurement_method \q-2\q
_diffrn_radiation_monochromator graphite
_diffrn_radiation_source 'fine-focus sealed tube'
_diffrn_radiation_type MoK\a
_diffrn_radiation_wavelength 0.71073
_diffrn_reflns_av_R_equivalents 0.0456
_diffrn_reflns_av_sigmaI/netI 0.0661
_diffrn_reflns_limit_h_max 10
_diffrn_reflns_limit_h_min 0
_diffrn_reflns_limit_k_max 22
_diffrn_reflns_limit_k_min 0
_diffrn_reflns_limit_l_max 19
_diffrn_reflns_limit_l_min -20
_diffrn_reflns_number 5040
_diffrn_reflns_theta_max 27.94
_diffrn_reflns_theta_min 1.84
_diffrn_standards_decay_% -3
_diffrn_standards_interval_count 250
_diffrn_standards_interval_time 3600
_diffrn_standards_number 3
_exptl_absorpt_coefficient_mu 1.943
_exptl_absorpt_correction_T_max 0.998918
_exptl_absorpt_correction_T_min 0.911899
_exptl_absorpt_correction_type 'Semi-empirical \y scan'
_exptl_crystal_colour black
_exptl_crystal_density_diffrn 1.856
_exptl_crystal_description needle
_exptl_crystal_F_000 1092
_exptl_crystal_size_max 0.20
_exptl_crystal_size_mid 0.15
_exptl_crystal_size_min 0.04
_refine_diff_density_max 0.544
_refine_diff_density_min -0.569
_refine_diff_density_rms 0.122
_refine_ls_extinction_method none
_refine_ls_goodness_of_fit_all 1.027
_refine_ls_goodness_of_fit_obs 1.075
_refine_ls_matrix_type full
_refine_ls_number_parameters 287
_refine_ls_number_reflns 4711
_refine_ls_number_restraints 0
_refine_ls_restrained_S_all 1.027
_refine_ls_restrained_S_obs 1.075
_refine_ls_R_factor_all 0.0812
_refine_ls_R_factor_obs 0.0351
_refine_ls_shift/esd_max -0.022
_refine_ls_shift/esd_mean 0.001
_refine_ls_structure_factor_coef Fsqd
_refine_ls_weighting_details 'w=1/[\s^2^(Fo^2^)+(0.0335P)^2^+0.9062P] where P=(Fo^2^+2Fc^2^)/3'
_refine_ls_weighting_scheme calc
_refine_ls_wR_factor_all 0.0800
_refine_ls_wR_factor_obs 0.0690
_reflns_number_observed 3292
_reflns_number_total 4711
_reflns_observed_criterion >2sigma(I)
_cod_data_source_file ja9739953_1.cif
_cod_data_source_block alpha
_cod_depositor_comments
;
The following automatic conversions were performed:

'_refine_ls_weighting_scheme' value 'calc
w=1/[\s^2^(Fo^2^)+(0.0335P)^2^+0.9062P] where P=(Fo^2^+2Fc^2^)/3' was
changed to 'calc'. New tag '_refine_ls_weighting_details' was
created. The value of the new tag was set to
'w=1/[\s^2^(Fo^2^)+(0.0335P)^2^+0.9062P] where P=(Fo^2^+2Fc^2^)/3'.

Automatic conversion script
Id: cif_fix_values 3143 2015-03-26 13:38:13Z robertas 
;
_cod_original_cell_volume 1968.5(15)
_cod_original_sg_symbol_H-M 'P 21/c'
_cod_database_code 4116910

loop_
_symmetry_equiv_pos_as_xyz
'x, y, z'
'x, -y+1/2, z+1/2'
'-x, -y, -z'
'-x, y-1/2, -z-1/2'

loop_
_atom_site_aniso_label
_atom_site_aniso_U_11
_atom_site_aniso_U_22
_atom_site_aniso_U_33
_atom_site_aniso_U_23
_atom_site_aniso_U_13
_atom_site_aniso_U_12
Mo1 0.01297(15) 0.01062(13) 0.01389(15) 0.00009(13) 0.00257(11) -0.00035(13)
Mn2 0.0167(3) 0.0198(3) 0.0190(3) 0.0035(2) 0.0025(2) -0.0001(2)
Mn1 0.0176(3) 0.0138(3) 0.0178(3) 0.0000(2) 0.0040(2) 0.0005(2)
N1 0.034(2) 0.032(2) 0.023(2) 0.005(2) 0.007(2) -0.001(2)
N2 0.028(2) 0.021(2) 0.043(2) -0.005(2) 0.012(2) 0.006(2)
N3 0.027(2) 0.024(2) 0.032(2) 0.000(2) 0.007(2) -0.009(2)
N4 0.034(2) 0.021(2) 0.030(2) 0.009(2) 0.001(2) -0.007(2)
N5 0.036(2) 0.028(2) 0.017(2) 0.0027(15) -0.004(2) 0.006(2)
N6 0.022(2) 0.032(2) 0.030(2) -0.006(2) 0.002(2) -0.007(2)
N7 0.032(2) 0.031(2) 0.031(2) -0.001(2) 0.013(2) 0.005(2)
C1 0.022(2) 0.019(2) 0.027(2) 0.000(2) 0.004(2) -0.002(2)
C2 0.018(2) 0.017(2) 0.020(2) -0.0017(15) 0.002(2) -0.002(2)
C3 0.022(2) 0.017(2) 0.018(2) -0.0024(15) 0.006(2) -0.002(2)
C4 0.019(2) 0.021(2) 0.023(2) 0.000(2) 0.001(2) -0.004(2)
C5 0.025(2) 0.015(2) 0.023(2) 0.004(2) 0.003(2) 0.004(2)
C6 0.019(2) 0.015(2) 0.024(2) -0.001(2) 0.003(2) 0.001(2)
C7 0.016(2) 0.021(2) 0.023(2) 0.000(2) 0.003(2) 0.000(2)
O1 0.029(2) 0.033(2) 0.068(3) -0.001(2) 0.011(2) -0.010(2)
O2 0.039(2) 0.032(2) 0.025(2) 0.0014(14) 0.008(2) 0.002(2)
O3 0.039(2) 0.026(2) 0.044(2) -0.003(2) -0.003(2) 0.005(2)
O4 0.037(2) 0.030(2) 0.033(2) -0.0021(15) 0.013(2) -0.005(2)
O5 0.036(2) 0.033(2) 0.028(2) 0.0033(15) 0.012(2) -0.0004(15)
O1W 0.057(3) 0.056(3) 0.077(4) -0.018(2) 0.035(3) -0.008(2)
O2W 0.114(5) 0.038(3) 0.132(5) -0.021(3) -0.008(4) -0.001(3)
O3W 0.049(2) 0.039(2) 0.043(2) 0.003(2) 0.014(2) 0.001(2)
O4W 0.039(2) 0.047(2) 0.056(2) 0.004(2) 0.016(2) 0.007(2)

loop_
_atom_site_label
_atom_site_type_symbol
_atom_site_fract_x
_atom_site_fract_y
_atom_site_fract_z
_atom_site_U_iso_or_equiv
_atom_site_thermal_displace_type
_atom_site_occupancy
_atom_site_calc_flag
Mo1 Mo 0.18692(4) 0.66443(2) 0.33848(2) 0.01262(8) Uani 1 d
Mn2 Mn 0.22416(8) 0.32265(3) 0.98357(4) 0.01881(14) Uani 1 d
Mn1 Mn 0.32830(8) 0.56050(3) 0.69242(4) 0.01649(13) Uani 1 d
N1 N 0.2785(5) 0.5934(2) 0.5494(2) 0.0298(9) Uani 1 d
N2 N 0.4809(5) 0.5347(2) 0.3085(3) 0.0299(9) Uani 1 d
N3 N 0.1083(5) 0.4764(2) 0.6702(2) 0.0279(8) Uani 1 d
N4 N 0.1947(5) 0.8316(2) 0.2291(2) 0.0294(8) Uani 1 d
N5 N -0.0047(5) 0.6290(2) 0.1243(2) 0.0287(8) Uani 1 d
N6 N 0.5374(5) 0.7647(2) 0.4412(2) 0.0289(8) Uani 1 d
N7 N -0.0619(5) 0.7789(2) 0.4299(3) 0.0304(8) Uani 1 d
C1 C 0.2487(5) 0.6178(2) 0.4762(3) 0.0228(9) Uani 1 d
C2 C 0.3757(5) 0.5792(2) 0.3154(3) 0.0191(8) Uani 1 d
C3 C -0.0061(5) 0.5726(2) 0.3352(3) 0.0189(8) Uani 1 d
C4 C 0.1943(5) 0.7712(2) 0.2646(3) 0.0215(8) Uani 1 d
C5 C 0.0640(5) 0.6409(2) 0.1990(3) 0.0215(9) Uani 1 d
C6 C 0.4145(5) 0.7301(2) 0.4079(3) 0.0200(8) Uani 1 d
C7 C 0.0200(5) 0.7390(2) 0.3949(3) 0.0203(8) Uani 1 d
O1 O 0.5618(6) 0.6345(3) 0.7263(3) 0.0436(10) Uani 1 d
O2 O 0.3817(5) 0.5370(2) 0.8466(3) 0.0319(8) Uani 1 d
O3 O 0.1763(6) 0.2159(2) 0.8979(3) 0.0388(9) Uani 1 d
O4 O 0.2606(6) 0.4350(2) 1.0650(3) 0.0326(8) Uani 1 d
O5 O 0.3988(4) 0.3791(2) 0.9035(2) 0.0317(8) Uani 1 d
O1W O 0.9019(6) 0.5703(3) 0.7926(4) 0.0600(12) Uani 1 d
O2W O 0.7015(9) 0.5787(3) 0.5308(5) 0.101(2) Uani 1 d
O3W O 0.6444(5) 0.7986(2) 0.7548(2) 0.0427(9) Uani 1 d
O4W O 0.2549(5) 0.5937(2) -1.0055(3) 0.0463(9) Uani 1 d
H6A H 0.9833(70) 0.5533(32) 0.8367(35) 0.032(17) Uiso 1 d
H6B H 0.9923(142) 0.6212(69) 0.8077(70) 0.190(46) Uiso 1 d
H7A H 0.8171(71) 0.5901(33) 0.5187(36) 0.040(17) Uiso 1 d
H7B H 0.6768(152) 0.5256(75) 0.5028(81) 0.228(59) Uiso 1 d
H3A H 0.2240(91) 0.1748(44) 0.9281(48) 0.085(25) Uiso 1 d
H3B H 0.0791(99) 0.2086(43) 0.8775(53) 0.091(29) Uiso 1 d
H4A H 0.2185(78) 0.4390(35) 1.0975(39) 0.042(21) Uiso 1 d
H4B H 0.3583(156) 0.4400(70) 1.0789(84) 0.223(65) Uiso 1 d
H5A H 0.3935(74) 0.3616(34) 0.8564(37) 0.049(19) Uiso 1 d
H5B H 0.5025 0.3706 0.9400 0.050 Uiso 1 d
H2A H 0.3431(91) 0.5484(42) 0.8695(45) 0.056(27) Uiso 1 d
H2B H 0.3864(86) 0.4689(44) 0.8611(45) 0.091(23) Uiso 1 d
H1A H 0.5624(103) 0.6851(51) 0.7335(55) 0.108(31) Uiso 1 d
H1B H 0.6327(89) 0.6279(46) 0.7190(51) 0.068(30) Uiso 1 d

loop_
_atom_type_symbol
_atom_type_description
_atom_type_scat_dispersion_real
_atom_type_scat_dispersion_imag
_atom_type_scat_source
C C 0.0033 0.0016 'International Tables Vol C Tables 4.2.6.8 and 6.1.1.4'
H H 0.0000 0.0000 'International Tables Vol C Tables 4.2.6.8 and 6.1.1.4'
O O 0.0106 0.0060 'International Tables Vol C Tables 4.2.6.8 and 6.1.1.4'
N N 0.0061 0.0033 'International Tables Vol C Tables 4.2.6.8 and 6.1.1.4'
Mo Mo -1.6832 0.6857 'International Tables Vol C Tables 4.2.6.8 and 6.1.1.4'
Mn Mn 0.3368 0.7283 'International Tables Vol C Tables 4.2.6.8 and 6.1.1.4'

loop_
_geom_angle_atom_site_label_1
_geom_angle_atom_site_label_2
_geom_angle_atom_site_label_3
_geom_angle
_geom_angle_site_symmetry_1
_geom_angle_site_symmetry_3
C4 Mo1 C5 72.49(15) . .
C4 Mo1 C7 79.5(2) . .
C5 Mo1 C7 109.0(2) . .
C4 Mo1 C6 72.31(15) . .
C5 Mo1 C6 134.5(2) . .
C7 Mo1 C6 91.9(2) . .
C4 Mo1 C2 111.3(2) . .
C5 Mo1 C2 83.26(15) . .
C7 Mo1 C2 166.05(15) . .
C6 Mo1 C2 83.51(15) . .
C4 Mo1 C3 134.52(15) . .
C5 Mo1 C3 72.45(15) . .
C7 Mo1 C3 85.49(15) . .
C6 Mo1 C3 151.43(15) . .
C2 Mo1 C3 92.28(15) . .
C4 Mo1 C1 141.56(15) . .
C5 Mo1 C1 145.68(15) . .
C7 Mo1 C1 80.9(2) . .
C6 Mo1 C1 75.64(15) . .
C2 Mo1 C1 85.2(2) . .
C3 Mo1 C1 75.85(15) . .
N7 Mn2 N6 95.76(15) 4_557 4_657
N7 Mn2 O3 92.3(2) 4_557 .
N6 Mn2 O3 86.92(15) 4_657 .
N7 Mn2 N5 95.37(15) 4_557 3_566
N6 Mn2 N5 165.07(14) 4_657 3_566
O3 Mn2 N5 82.71(15) . 3_566
N7 Mn2 O4 88.1(2) 4_557 .
N6 Mn2 O4 96.32(15) 4_657 .
O3 Mn2 O4 176.69(15) . .
N5 Mn2 O4 93.98(14) 3_566 .
N7 Mn2 O5 174.07(14) 4_557 .
N6 Mn2 O5 84.27(14) 4_657 .
O3 Mn2 O5 93.65(14) . .
N5 Mn2 O5 85.70(14) 3_566 .
O4 Mn2 O5 86.00(14) . .
N1 Mn1 O1 91.4(2) . .
N1 Mn1 N2 97.67(14) . 3_666
O1 Mn1 N2 82.5(2) . 3_666
N1 Mn1 N3 93.86(14) . .
O1 Mn1 N3 173.5(2) . .
N2 Mn1 N3 93.10(14) 3_666 .
N1 Mn1 N4 93.54(14) . 2_565
O1 Mn1 N4 84.7(2) . 2_565
N2 Mn1 N4 163.17(14) 3_666 2_565
N3 Mn1 N4 98.64(14) . 2_565
N1 Mn1 O2 175.20(14) . .
O1 Mn1 O2 85.8(2) . .
N2 Mn1 O2 85.85(15) 3_666 .
N3 Mn1 O2 89.19(14) . .
N4 Mn1 O2 82.32(14) 2_565 .
C1 N1 Mn1 173.6(4) . .
C2 N2 Mn1 172.7(4) . 3_666
C3 N3 Mn1 172.6(3) 3_566 .
C4 N4 Mn1 152.6(3) . 2_564
C5 N5 Mn2 139.1(3) . 3_566
C6 N6 Mn2 174.3(3) . 4_667
C7 N7 Mn2 163.5(4) . 4_567
N1 C1 Mo1 178.8(4) . .
N2 C2 Mo1 175.8(4) . .
N3 C3 Mo1 177.2(3) 3_566 .
N4 C4 Mo1 175.5(4) . .
N5 C5 Mo1 178.7(4) . .
N6 C6 Mo1 177.0(4) . .
N7 C7 Mo1 175.9(4) . .

loop_
_geom_bond_atom_site_label_1
_geom_bond_atom_site_label_2
_geom_bond_distance
_geom_bond_site_symmetry_2
Mo1 C4 2.127(4) .
Mo1 C5 2.140(4) .
Mo1 C7 2.152(4) .
Mo1 C6 2.160(4) .
Mo1 C2 2.165(4) .
Mo1 C3 2.170(4) .
Mo1 C1 2.174(4) .
Mn2 N7 2.183(4) 4_557
Mn2 N6 2.186(4) 4_657
Mn2 O3 2.195(4) .
Mn2 N5 2.232(4) 3_566
Mn2 O4 2.238(4) .
Mn2 O5 2.268(3) .
Mn1 N1 2.181(4) .
Mn1 O1 2.188(4) .
Mn1 N2 2.208(4) 3_666
Mn1 N3 2.210(4) .
Mn1 N4 2.242(3) 2_565
Mn1 O2 2.308(4) .
N1 C1 1.154(5) .
N2 C2 1.147(5) .
N2 Mn1 2.208(4) 3_666
N3 C3 1.146(5) 3_566
N4 C4 1.150(5) .
N4 Mn1 2.242(3) 2_564
N5 C5 1.148(5) .
N5 Mn2 2.232(4) 3_566
N6 C6 1.142(5) .
N6 Mn2 2.186(4) 4_667
N7 C7 1.153(5) .
N7 Mn2 2.183(4) 4_567
C3 N3 1.146(5) 3_566
